data_4500765
loop_
_publ_author_name
'Peng, Guo'
'Ma, Li'
'Cai, Jinbiao'
'Liang, Li'
'Deng, Hong'
'Kostakis, George E.'

_publ_contact_author
;
 Hong Deng
 School of Chemistry and Environment
 South China Nomal University 
 Guangzhou 510006
 P. R. China
;
_publ_section_title
;
 Influence of Alkali Metal Cation (Li(I), Na(I), K(I)) on the Construction
 of Chiral and Achiral Heterometallic Coordination Polymers
;
_journal_coden_ASTM CGDEFU
_journal_issue 6
_journal_name_full 'Crystal Growth & Design'
_journal_page_first 2485
_journal_page_last 2492
_journal_paper_doi 10.1021/cg200255r
_journal_volume 11
_journal_year 2011
_chemical_formula_moiety 'C20 H15 Li N3 O8 Tb'
_chemical_formula_sum 'C20 H15 Li N3 O8 Tb'
_chemical_formula_weight 591.21
_space_group_IT_number 179
_symmetry_cell_setting hexagonal
_symmetry_space_group_name_Hall 'P 65 2 (0 0 1)'
_symmetry_space_group_name_H-M 'P 65 2 2'
_atom_sites_solution_hydrogens geom
_atom_sites_solution_primary direct
_atom_sites_solution_secondary difmap
_audit_creation_method SHELXL-97
_cell_angle_alpha 90.00
_cell_angle_beta 90.00
_cell_angle_gamma 120.00
_cell_formula_units_Z 6
_cell_length_a 11.3686(3)
_cell_length_b 11.3686(3)
_cell_length_c 26.7353(12)
_cell_measurement_reflns_used 2362
_cell_measurement_temperature 296(2)
_cell_measurement_theta_max 27.80
_cell_measurement_theta_min 2.07
_cell_volume 2992.47(17)
_computing_cell_refinement 'Apex2 (Bruker, 2005)'
_computing_data_collection 'Apex2 (Bruker, 2005)'
_computing_data_reduction 'Apex2 (Bruker, 2005)'
_computing_molecular_graphics 'SHELXTL 6.12'
_computing_publication_material 'SHELXTL 6.12'
_computing_structure_refinement 'SHELXTL 6.12'
_computing_structure_solution 'SHELXTL 6.12 (Bruker, 2000-2003)'
_diffrn_ambient_temperature 296(2)
_diffrn_measured_fraction_theta_full 1.000
_diffrn_measured_fraction_theta_max 1.000
_diffrn_measurement_device_type 'Bruker AXS SMART APEX CCD diffractometer'
_diffrn_measurement_method '\w scans'
_diffrn_radiation_monochromator graphite
_diffrn_radiation_source 'fine-focus sealed tube'
_diffrn_radiation_type MoK\a
_diffrn_radiation_wavelength 0.71073
_diffrn_reflns_av_R_equivalents 0.0338
_diffrn_reflns_av_sigmaI/netI 0.0224
_diffrn_reflns_limit_h_max 14
_diffrn_reflns_limit_h_min -14
_diffrn_reflns_limit_k_max 11
_diffrn_reflns_limit_k_min -14
_diffrn_reflns_limit_l_max 34
_diffrn_reflns_limit_l_min -35
_diffrn_reflns_number 18574
_diffrn_reflns_theta_full 27.80
_diffrn_reflns_theta_max 27.80
_diffrn_reflns_theta_min 2.07
_diffrn_standards_number 0
_exptl_absorpt_coefficient_mu 3.601
_exptl_absorpt_correction_T_max 0.6718
_exptl_absorpt_correction_T_min 0.5328
_exptl_absorpt_correction_type multi-scan
_exptl_absorpt_process_details 'Apex2 (Bruker, 2005)'
_exptl_crystal_colour colorless
_exptl_crystal_density_diffrn 1.968
_exptl_crystal_density_method 'not measured'
_exptl_crystal_description block
_exptl_crystal_F_000 1728
_exptl_crystal_size_max 0.20
_exptl_crystal_size_mid 0.15
_exptl_crystal_size_min 0.12
_refine_diff_density_max 0.565
_refine_diff_density_min -0.343
_refine_diff_density_rms 0.063
_refine_ls_abs_structure_details 'Flack (1983), 889 Friedel pairs'
_refine_ls_abs_structure_Flack -0.014(13)
_refine_ls_extinction_method none
_refine_ls_goodness_of_fit_ref 1.133
_refine_ls_hydrogen_treatment constr
_refine_ls_matrix_type full
_refine_ls_number_parameters 154
_refine_ls_number_reflns 2362
_refine_ls_number_restraints 0
_refine_ls_restrained_S_all 1.133
_refine_ls_R_factor_all 0.0177
_refine_ls_R_factor_gt 0.0165
_refine_ls_shift/su_max 0.001
_refine_ls_shift/su_mean 0.000
_refine_ls_structure_factor_coef Fsqd
_refine_ls_weighting_details 'calc w=1/[\s^2^(Fo^2^)+(0.0126P)^2^+1.5674P] where P=(Fo^2^+2Fc^2^)/3'
_refine_ls_weighting_scheme calc
_refine_ls_wR_factor_gt 0.0384
_refine_ls_wR_factor_ref 0.0389
_reflns_number_gt 2270
_reflns_number_total 2362
_reflns_threshold_expression >2sigma(I)
_cod_data_source_file cg200255r_si_003.cif
_cod_data_source_block 2
_cod_original_sg_symbol_Hall P652(001)
_cod_original_sg_symbol_H-M p6522
_cod_database_code 4500765

loop_
_symmetry_equiv_pos_as_xyz
'x, y, z'
'-y, x-y, z+2/3'
'-x+y, -x, z+1/3'
'-x, -y, z+1/2'
'y, -x+y, z+1/6'
'x-y, x, z+5/6'
'y, x, -z+2/3'
'x-y, -y, -z'
'-x, -x+y, -z+1/3'
'-y, -x, -z+1/6'
'-x+y, y, -z+1/2'
'x, x-y, -z+5/6'

loop_
_atom_site_label
_atom_site_type_symbol
_atom_site_fract_x
_atom_site_fract_y
_atom_site_fract_z
_atom_site_U_iso_or_equiv
_atom_site_adp_type
_atom_site_occupancy
_atom_site_symmetry_multiplicity
_atom_site_calc_flag
_atom_site_refinement_flags
C1 C 0.2860(3) 0.1019(3) 0.11229(10) 0.0227(6) Uani 1 1 d .
C2 C 0.3901(3) 0.2039(3) 0.14833(10) 0.0255(6) Uani 1 1 d .
C3 C 0.4800(4) 0.3326(3) 0.13238(13) 0.0544(11) Uani 1 1 d .
H3 H 0.4751 0.3587 0.0998 0.065 Uiso 1 1 calc R
C4 C 0.3999(3) 0.1724(3) 0.19750(11) 0.0295(7) Uani 1 1 d .
H4 H 0.3408 0.0866 0.2103 0.035 Uiso 1 1 calc R
C5 C 0.4995(3) 0.2712(3) 0.22709(12) 0.0364(8) Uani 1 1 d .
H5 H 0.5039 0.2494 0.2603 0.044 Uiso 1 1 calc R
C6 C 0.5780(4) 0.4236(3) 0.16464(12) 0.0559(10) Uani 1 1 d .
H6 H 0.6392 0.5096 0.1525 0.067 Uiso 1 1 calc R
C7 C -0.0540(2) 0.0540(2) 0.0833 0.0283(8) Uani 1 2 d S
C8 C -0.1302(2) 0.1302(2) 0.0833 0.0359(10) Uani 1 2 d S
C9 C -0.1252(5) 0.2088(5) 0.04296(17) 0.0648(13) Uani 1 1 d .
H9 H -0.0771 0.2119 0.0144 0.078 Uiso 1 1 calc R
C10 C -0.1915(7) 0.2822(7) 0.0450(2) 0.105(2) Uani 1 1 d .
H10 H -0.1795 0.3409 0.0188 0.125 Uiso 1 1 calc R
C11 C 0.3950(3) 0.0000 0.0000 0.0325(9) Uani 1 2 d S
C12 C 0.5247(5) 0.0000 0.0000 0.111(4) Uani 1 2 d S
H12A H 0.5241 -0.0575 0.0264 0.166 Uiso 0.50 1 calc PR
H12B H 0.5983 0.0909 0.0051 0.166 Uiso 0.50 1 calc PR
H12C H 0.5362 -0.0334 -0.0315 0.166 Uiso 0.50 1 calc PR
Li1 Li 0.2268(4) -0.2268(4) 0.0833 0.0358(17) Uani 1 2 d S
N1 N 0.5901(3) 0.3958(3) 0.21158(9) 0.0351(6) Uani 1 1 d .
N2 N -0.2730(3) 0.2730(3) 0.0833 0.138(4) Uani 1 2 d S
O1 O 0.2979(2) -0.0854(2) 0.02619(7) 0.0273(4) Uani 1 1 d .
O2 O 0.2859(2) 0.1405(2) 0.06891(6) 0.0293(4) Uani 1 1 d .
O3 O 0.2089(2) -0.0164(2) 0.12859(7) 0.0311(5) Uani 1 1 d .
O4 O 0.0139(3) 0.0651(2) 0.04531(8) 0.0451(6) Uani 1 1 d .
Tb1 Tb 0.146909(15) 0.0000 0.0000 0.01746(5) Uani 1 2 d S

loop_
_atom_site_aniso_label
_atom_site_aniso_U_11
_atom_site_aniso_U_22
_atom_site_aniso_U_33
_atom_site_aniso_U_23
_atom_site_aniso_U_13
_atom_site_aniso_U_12
C1 0.0159(13) 0.0246(14) 0.0232(14) -0.0028(10) 0.0000(11) 0.0068(11)
C2 0.0230(15) 0.0239(14) 0.0210(13) -0.0014(11) 0.0005(11) 0.0054(12)
C3 0.052(2) 0.037(2) 0.0308(18) 0.0105(15) -0.0133(15) -0.0100(17)
C4 0.0276(16) 0.0279(17) 0.0233(14) 0.0009(12) -0.0001(12) 0.0067(13)
C5 0.0340(18) 0.0429(19) 0.0233(15) 0.0006(13) -0.0035(12) 0.0126(16)
C6 0.054(2) 0.0323(18) 0.0402(19) 0.0079(18) -0.0146(19) -0.0092(16)
C7 0.0292(15) 0.0292(15) 0.030(2) -0.0022(15) -0.0022(15) 0.0170(19)
C8 0.038(2) 0.038(2) 0.041(2) 0.0071(19) 0.0071(19) 0.025(2)
C9 0.075(3) 0.079(3) 0.064(3) 0.020(2) 0.016(2) 0.056(3)
C10 0.157(7) 0.131(6) 0.088(4) 0.037(4) 0.025(4) 0.119(6)
C11 0.0293(16) 0.042(2) 0.031(2) 0.001(2) 0.0006(11) 0.0209(12)
C12 0.069(3) 0.178(9) 0.122(7) 0.094(7) 0.047(3) 0.089(4)
Li1 0.043(3) 0.043(3) 0.027(4) 0.000(3) 0.000(3) 0.026(4)
N1 0.0339(15) 0.0314(15) 0.0285(13) -0.0048(11) -0.0081(11) 0.0079(12)
N2 0.222(9) 0.222(9) 0.090(5) 0.031(6) 0.031(6) 0.201(9)
O1 0.0266(11) 0.0301(11) 0.0272(10) 0.0068(9) 0.0018(9) 0.0156(10)
O2 0.0341(12) 0.0284(11) 0.0191(9) -0.0019(9) -0.0049(8) 0.0109(10)
O3 0.0224(11) 0.0261(12) 0.0288(10) -0.0005(9) 0.0017(8) 0.0001(10)
O4 0.0449(14) 0.0606(17) 0.0444(13) -0.0037(11) 0.0074(11) 0.0374(14)
Tb1 0.01785(7) 0.01640(9) 0.01764(8) 0.00082(7) 0.00041(4) 0.00820(4)

loop_
_atom_type_symbol
_atom_type_description
_atom_type_scat_dispersion_real
_atom_type_scat_dispersion_imag
_atom_type_scat_source
C C 0.0033 0.0016 'International Tables Vol C Tables 4.2.6.8 and 6.1.1.4'
H H 0.0000 0.0000 'International Tables Vol C Tables 4.2.6.8 and 6.1.1.4'
N N 0.0061 0.0033 'International Tables Vol C Tables 4.2.6.8 and 6.1.1.4'
O O 0.0106 0.0060 'International Tables Vol C Tables 4.2.6.8 and 6.1.1.4'
Tb Tb -0.1723 4.1537 'International Tables Vol C Tables 4.2.6.8 and 6.1.1.4'
Li Li -0.0003 0.0001 'International Tables Vol C Tables 4.2.6.8 and 6.1.1.4'

loop_
_geom_angle_atom_site_label_1
_geom_angle_atom_site_label_2
_geom_angle_atom_site_label_3
_geom_angle
_geom_angle_site_symmetry_1
_geom_angle_site_symmetry_3
O2 C1 O3 125.4(3) . .
O2 C1 C2 117.5(2) . .
O3 C1 C2 117.2(2) . .
C3 C2 C4 117.4(3) . .
C3 C2 C1 120.0(3) . .
C4 C2 C1 122.6(3) . .
C2 C3 C6 119.9(3) . .
C2 C3 H3 120.0 . .
C6 C3 H3 120.0 . .
C5 C4 C2 118.4(3) . .
C5 C4 H4 120.8 . .
C2 C4 H4 120.8 . .
N1 C5 C4 124.8(3) . .
N1 C5 H5 117.6 . .
C4 C5 H5 117.6 . .
N1 C6 C3 123.9(3) . .
N1 C6 H6 118.0 . .
C3 C6 H6 118.0 . .
O4 C7 O4 126.5(4) . 10
O4 C7 C8 116.7(2) . .
O4 C7 C8 116.7(2) 10 .
C9 C8 C9 116.9(5) . 10
C9 C8 C7 121.5(2) . .
C9 C8 C7 121.5(2) 10 .
C10 C9 C8 120.1(5) . .
C10 C9 H9 120.0 . .
C8 C9 H9 120.0 . .
N2 C10 C9 123.1(5) . .
N2 C10 H10 118.4 . .
C9 C10 H10 118.4 . .
O1 C11 O1 121.1(4) . 8
O1 C11 C12 119.46(18) . .
O1 C11 C12 119.46(18) 8 .
C11 C12 H12A 109.5 . .
C11 C12 H12B 109.5 . .
H12A C12 H12B 109.5 . .
C11 C12 H12C 109.5 . .
H12A C12 H12C 109.5 . .
H12B C12 H12C 109.5 . .
O1 Li1 O1 140.9(4) . 10
O1 Li1 N1 101.98(13) . 6_544
O1 Li1 N1 104.31(14) 10 6_544
O1 Li1 N1 104.31(14) . 9_655
O1 Li1 N1 101.98(13) 10 9_655
N1 Li1 N1 94.3(3) 6_544 9_655
C6 N1 C5 115.6(3) . .
C6 N1 Li1 115.7(3) . 5_665
C5 N1 Li1 127.9(2) . 5_665
C10 N2 C10 116.3(7) . 10
C11 O1 Li1 149.7(3) . .
C11 O1 Tb1 93.03(19) . .
Li1 O1 Tb1 116.0(2) . .
C1 O2 Tb1 126.19(18) . .
C1 O3 Tb1 141.2(2) . 5
C7 O4 Tb1 149.5(2) . .
O3 Tb1 O3 165.28(11) 6_554 10
O3 Tb1 O4 84.97(8) 6_554 8
O3 Tb1 O4 83.14(8) 10 8
O3 Tb1 O4 83.14(8) 6_554 .
O3 Tb1 O4 84.97(8) 10 .
O4 Tb1 O4 72.13(12) 8 .
O3 Tb1 O2 82.45(7) 6_554 .
O3 Tb1 O2 102.33(7) 10 .
O4 Tb1 O2 144.11(8) 8 .
O4 Tb1 O2 73.08(8) . .
O3 Tb1 O2 102.33(7) 6_554 8
O3 Tb1 O2 82.45(7) 10 8
O4 Tb1 O2 73.08(8) 8 8
O4 Tb1 O2 144.11(8) . 8
O2 Tb1 O2 142.54(11) . 8
O3 Tb1 O1 71.66(7) 6_554 8
O3 Tb1 O1 122.96(8) 10 8
O4 Tb1 O1 132.06(7) 8 8
O4 Tb1 O1 141.07(8) . 8
O2 Tb1 O1 74.55(7) . 8
O2 Tb1 O1 72.02(7) 8 8
O3 Tb1 O1 122.96(8) 6_554 .
O3 Tb1 O1 71.66(7) 10 .
O4 Tb1 O1 141.07(8) 8 .
O4 Tb1 O1 132.06(7) . .
O2 Tb1 O1 72.02(7) . .
O2 Tb1 O1 74.55(7) 8 .
O1 Tb1 O1 52.86(9) 8 .

loop_
_geom_bond_atom_site_label_1
_geom_bond_atom_site_label_2
_geom_bond_distance
_geom_bond_site_symmetry_2
C1 O2 1.240(3) .
C1 O3 1.260(3) .
C1 C2 1.517(4) .
C2 C3 1.368(4) .
C2 C4 1.382(4) .
C3 C6 1.379(4) .
C3 H3 0.9300 .
C4 C5 1.377(4) .
C4 H4 0.9300 .
C5 N1 1.335(4) .
C5 H5 0.9300 .
C6 N1 1.318(4) .
C6 H6 0.9300 .
C7 O4 1.244(3) .
C7 O4 1.244(3) 10
C7 C8 1.501(6) .
C8 C9 1.384(5) .
C8 C9 1.384(5) 10
C9 C10 1.377(6) .
C9 H9 0.9300 .
C10 N2 1.350(6) .
C10 H10 0.9300 .
C11 O1 1.257(3) .
C11 O1 1.257(3) 8
C11 C12 1.475(7) .
C12 H12A 0.9600 .
C12 H12B 0.9600 .
C12 H12C 0.9600 .
Li1 O1 2.066(3) .
Li1 O1 2.066(3) 10
Li1 N1 2.181(6) 6_544
Li1 N1 2.181(6) 9_655
N1 Li1 2.181(6) 5_665
N2 C10 1.350(6) 10
O1 Tb1 2.459(2) .
O2 Tb1 2.4329(18) .
O3 Tb1 2.3140(19) 5
O4 Tb1 2.328(2) .
Tb1 O3 2.3140(19) 6_554
Tb1 O3 2.3140(19) 10
Tb1 O4 2.328(2) 8
Tb1 O2 2.4329(18) 8
Tb1 O1 2.459(2) 8
